data_7203127
loop_
_publ_author_name
'Takahashi, Satoshi'
'Katagiri, Toshimasa'
'Uneyama, Kenji'

_publ_section_title
;
 Nanoporous organic layered crystals of double-headed
 bis(trifluorolactate)s. Hydrogen-bonded systematic crystal structures
 controlled by the symmetries of molecular components
;
_journal_issue 2
_journal_name_full CrystEngComm
_journal_page_first 132
_journal_paper_doi 10.1039/b512051a
_journal_volume 8
_journal_year 2006
_chemical_absolute_configuration syn
_chemical_formula_moiety 'C10 H12 F6 O6 '
_chemical_formula_sum 'C10 H12 F6 O6'
_chemical_formula_weight 342.19
_chemical_melting_point 357
_chemical_name_common '(S,S)-(-)-tetramethylene bis(3,3,3-trifluorolactate)'
_chemical_optical_rotation '[\a]^25^~D~= -6.28 (c = 1.0, acetone)'
_space_group_IT_number 4
_symmetry_cell_setting monoclinic
_symmetry_Int_Tables_number 4
_symmetry_space_group_name_Hall 'P 2yb'
_symmetry_space_group_name_H-M 'P 1 21 1'
_atom_sites_solution_hydrogens geom
_atom_sites_solution_primary direct
_atom_sites_solution_secondary difmap
_audit_creation_method SHELXL-97
_cell_angle_alpha 90.00
_cell_angle_beta 96.189(3)
_cell_angle_gamma 90.00
_cell_formula_units_Z 2
_cell_length_a 7.2325(14)
_cell_length_b 5.0006(5)
_cell_length_c 17.966(3)
_cell_measurement_reflns_used 5056
_cell_measurement_temperature 150(1)
_cell_measurement_theta_max 27.4
_cell_measurement_theta_min 3.1
_cell_volume 645.99(18)
_computing_cell_refinement 'PAPID-AUTO (Rigaku)'
_computing_data_collection 'RAPID-AUTO (Rigaku)'
_computing_data_reduction 'teXsan Ver. 1.11 (MSC)'
_computing_molecular_graphics 'Mercury Ver. 1.3 (Bruno et al., 2002)'
_computing_publication_material 'WinGX Ver. 1.7 (Farrugia, 1999)'
_computing_structure_refinement 'SHELXL-97 (Sheldrick, 1997)'
_computing_structure_solution 'SIR97 (Altomare et al., 1999)'
_diffrn_ambient_temperature 150(1)
_diffrn_detector_area_resol_mean 10.00
_diffrn_measured_fraction_theta_full 0.886
_diffrn_measured_fraction_theta_max 0.886
_diffrn_measurement_device_type 'Rigaku RAXIS-IV Imaging Plate'
_diffrn_measurement_method \w
_diffrn_radiation_monochromator graphite
_diffrn_radiation_source 'Rigaku rotating anode'
_diffrn_radiation_type MoK\a
_diffrn_radiation_wavelength 0.71069
_diffrn_reflns_av_R_equivalents 0.0252
_diffrn_reflns_av_sigmaI/netI 0.0293
_diffrn_reflns_limit_h_max 9
_diffrn_reflns_limit_h_min -9
_diffrn_reflns_limit_k_max 6
_diffrn_reflns_limit_k_min -5
_diffrn_reflns_limit_l_max 23
_diffrn_reflns_limit_l_min -23
_diffrn_reflns_number 2474
_diffrn_reflns_theta_full 27.48
_diffrn_reflns_theta_max 27.48
_diffrn_reflns_theta_min 3.17
_exptl_absorpt_coefficient_mu 0.194
_exptl_absorpt_correction_type none
_exptl_crystal_colour colorless
_exptl_crystal_density_diffrn 1.759
_exptl_crystal_density_method 'not measured'
_exptl_crystal_description needle
_exptl_crystal_F_000 348
_exptl_crystal_size_max 0.500
_exptl_crystal_size_mid 0.100
_exptl_crystal_size_min 0.050
_refine_diff_density_max 0.572
_refine_diff_density_min -0.313
_refine_diff_density_rms 0.062
_refine_ls_abs_structure_details
; The absolute configuration was assigned to agree with
that of its precursor (S)-trifluorolactic acid at the chiral centre C2.
This compound has no atom heavier than Si and analyzed by
Mo radiation so that Flack parameter is not listed.
Freidel pairs were merged before refinement.
;
_refine_ls_extinction_method none
_refine_ls_goodness_of_fit_ref 1.057
_refine_ls_hydrogen_treatment mixed
_refine_ls_matrix_type full
_refine_ls_number_parameters 199
_refine_ls_number_reflns 1466
_refine_ls_number_restraints 1
_refine_ls_restrained_S_all 1.057
_refine_ls_R_factor_all 0.0447
_refine_ls_R_factor_gt 0.0421
_refine_ls_shift/su_max 0.002
_refine_ls_shift/su_mean 0.000
_refine_ls_structure_factor_coef Fsqd
_refine_ls_weighting_details 'calc w=1/[\s^2^(Fo^2^)+(0.0652P)^2^+0.4541P] where P=(Fo^2^+2Fc^2^)/3'
_refine_ls_weighting_scheme calc
_refine_ls_wR_factor_gt 0.1123
_refine_ls_wR_factor_ref 0.1142
_reflns_number_gt 1390
_reflns_number_total 1466
_reflns_threshold_expression >2sigma(I)
_cod_data_source_file b512051a.txt
_cod_data_source_block 3a
_cod_original_cell_volume 645.97(19)
_cod_original_formula_sum 'C10 H12 F6 O6 '
_cod_database_code 7203127

loop_
_symmetry_equiv_pos_as_xyz
'x, y, z'
'-x, y+1/2, -z'

loop_
_atom_site_label
_atom_site_type_symbol
_atom_site_fract_x
_atom_site_fract_y
_atom_site_fract_z
_atom_site_U_iso_or_equiv
_atom_site_adp_type
_atom_site_occupancy
_atom_site_symmetry_multiplicity
_atom_site_calc_flag
_atom_site_refinement_flags
_atom_site_disorder_assembly
_atom_site_disorder_group
F1 F -0.1129(3) 0.2103(7) 0.88337(12) 0.0396(6) Uani 1 1 d . . .
F2 F -0.0080(3) 0.5551(6) 0.83186(12) 0.0371(6) Uani 1 1 d . . .
F3 F 0.1239(3) 0.1735(6) 0.82146(11) 0.0364(6) Uani 1 1 d . . .
F4 F 0.9602(3) 0.8746(5) 0.68609(11) 0.0328(5) Uani 1 1 d . . .
F5 F 0.8052(3) 1.2418(6) 0.68558(11) 0.0348(6) Uani 1 1 d . . .
F6 F 1.0693(3) 1.2335(6) 0.64209(12) 0.0359(6) Uani 1 1 d . . .
O1 O 0.1759(3) 0.1557(6) 0.98535(13) 0.0279(6) Uani 1 1 d . . .
O2 O 0.4990(3) 0.3357(6) 0.94652(12) 0.0251(5) Uani 1 1 d . . .
O3 O 0.3598(3) 0.6747(6) 0.87884(12) 0.0238(5) Uani 1 1 d . . .
O4 O 0.5615(3) 0.8744(6) 0.62154(11) 0.0239(6) Uani 1 1 d . . .
O5 O 0.6624(3) 0.6181(6) 0.53106(12) 0.0263(5) Uani 1 1 d . . .
O6 O 0.9569(4) 0.9337(5) 0.52473(13) 0.0281(6) Uani 1 1 d . . .
C1 C 0.0412(4) 0.3304(9) 0.86872(17) 0.0255(7) Uani 1 1 d . . .
C2 C 0.1699(4) 0.3850(8) 0.94067(16) 0.0215(7) Uani 1 1 d . . .
H2 H 0.1185 0.5329 0.9677 0.026 Uiso 1 1 calc R . .
C3 C 0.3633(4) 0.4625(7) 0.92210(16) 0.0205(7) Uani 1 1 d . . .
C4 C 0.5333(4) 0.7578(9) 0.85108(16) 0.0241(7) Uani 1 1 d . . .
H4A H 0.6380 0.6938 0.8846 0.029 Uiso 1 1 calc R . .
H4B H 0.5393 0.9515 0.8497 0.029 Uiso 1 1 calc R . .
C5 C 0.5445(5) 0.6468(9) 0.77364(18) 0.0293(8) Uani 1 1 d . . .
H5A H 0.5491 0.4532 0.7765 0.035 Uiso 1 1 calc R . .
H5B H 0.6593 0.7074 0.7558 0.035 Uiso 1 1 calc R . .
C6 C 0.3833(5) 0.7277(11) 0.71762(17) 0.0320(9) Uani 1 1 d . . .
H6A H 0.3567 0.9156 0.7247 0.038 Uiso 1 1 calc R . .
H6B H 0.2742 0.6267 0.7277 0.038 Uiso 1 1 calc R . .
C7 C 0.4168(4) 0.6840(9) 0.63691(17) 0.0277(8) Uani 1 1 d . . .
H7A H 0.4576 0.5020 0.6295 0.033 Uiso 1 1 calc R . .
H7B H 0.3037 0.7161 0.6039 0.033 Uiso 1 1 calc R . .
C8 C 0.6743(4) 0.8114(7) 0.57063(15) 0.0183(6) Uani 1 1 d . . .
C9 C 0.8215(4) 1.0275(7) 0.56802(16) 0.0201(6) Uani 1 1 d . . .
H9 H 0.7640 1.1890 0.5449 0.024 Uiso 1 1 calc R . .
C10 C 0.9137(4) 1.0949(8) 0.64670(18) 0.0240(7) Uani 1 1 d . . .
H1 H 0.2836 0.0493 0.9855 0.047 Uiso 1 1 d . . .
H12 H 1.0229 1.0680 0.5091 0.047 Uiso 1 1 d . . .

loop_
_atom_site_aniso_label
_atom_site_aniso_U_11
_atom_site_aniso_U_22
_atom_site_aniso_U_33
_atom_site_aniso_U_23
_atom_site_aniso_U_13
_atom_site_aniso_U_12
F1 0.0146(9) 0.0601(18) 0.0427(11) 0.0092(12) -0.0026(7) -0.0103(11)
F2 0.0224(10) 0.0478(16) 0.0391(11) 0.0150(11) -0.0057(8) 0.0058(10)
F3 0.0297(11) 0.0514(17) 0.0271(9) -0.0092(10) -0.0017(7) 0.0021(11)
F4 0.0255(10) 0.0413(15) 0.0302(10) 0.0131(10) -0.0031(7) 0.0022(10)
F5 0.0312(11) 0.0458(15) 0.0281(9) -0.0170(10) 0.0058(7) 0.0030(11)
F6 0.0300(11) 0.0429(15) 0.0353(10) -0.0019(10) 0.0064(8) -0.0154(11)
O1 0.0150(10) 0.0414(18) 0.0277(11) 0.0121(11) 0.0045(7) 0.0006(11)
O2 0.0150(10) 0.0289(15) 0.0309(11) 0.0021(11) -0.0004(8) 0.0030(10)
O3 0.0149(10) 0.0330(15) 0.0240(10) 0.0056(10) 0.0047(7) 0.0040(10)
O4 0.0176(11) 0.0335(16) 0.0213(9) -0.0046(10) 0.0050(7) -0.0005(10)
O5 0.0331(13) 0.0208(14) 0.0260(11) -0.0021(10) 0.0074(9) -0.0001(10)
O6 0.0358(14) 0.0198(13) 0.0329(12) -0.0044(10) 0.0230(10) -0.0033(10)
C1 0.0144(14) 0.036(2) 0.0257(14) 0.0049(15) -0.0004(10) 0.0015(14)
C2 0.0120(13) 0.033(2) 0.0201(13) 0.0022(13) 0.0024(9) -0.0004(13)
C3 0.0194(14) 0.0272(19) 0.0152(12) -0.0044(12) 0.0022(10) -0.0009(12)
C4 0.0169(14) 0.032(2) 0.0235(13) 0.0025(13) 0.0044(10) -0.0047(13)
C5 0.0256(16) 0.037(2) 0.0254(15) 0.0007(14) 0.0044(11) 0.0023(15)
C6 0.0213(16) 0.048(3) 0.0264(15) 0.0038(16) 0.0019(11) -0.0026(17)
C7 0.0173(14) 0.042(2) 0.0240(14) -0.0028(15) 0.0008(10) -0.0054(15)
C8 0.0181(14) 0.0213(18) 0.0153(11) 0.0026(12) 0.0012(9) 0.0053(12)
C9 0.0246(15) 0.0176(17) 0.0188(13) 0.0007(11) 0.0057(11) 0.0071(12)
C10 0.0201(15) 0.027(2) 0.0251(14) -0.0009(13) 0.0052(11) 0.0000(13)

loop_
_atom_type_symbol
_atom_type_description
_atom_type_scat_dispersion_real
_atom_type_scat_dispersion_imag
_atom_type_scat_source
C C 0.0033 0.0016 'International Tables Vol C Tables 4.2.6.8 and 6.1.1.4'
H H 0 0 'International Tables Vol C Tables 4.2.6.8 and 6.1.1.4'
F F 0.0171 0.0103 'International Tables Vol C Tables 4.2.6.8 and 6.1.1.4'
O O 0.0106 0.006 'International Tables Vol C Tables 4.2.6.8 and 6.1.1.4'

loop_
_geom_angle_atom_site_label_1
_geom_angle_atom_site_label_2
_geom_angle_atom_site_label_3
_geom_angle
_geom_angle_site_symmetry_1
_geom_angle_site_symmetry_3
_geom_angle_publ_flag
C2 O1 H1 116.00 . . no
C3 O3 C4 118.0(3) . . no
C8 O4 C7 118.7(3) . . no
C9 O6 H12 110.00 . . no
F1 C1 F2 107.3(3) . . no
F1 C1 F3 107.7(3) . . no
F2 C1 F3 107.0(3) . . no
F1 C1 C2 111.3(3) . . no
F2 C1 C2 112.0(3) . . no
F3 C1 C2 111.5(3) . . no
O1 C2 C3 111.2(3) . . no
O1 C2 C1 108.4(3) . . no
C3 C2 C1 110.4(2) . . no
O1 C2 H2 108.9 . . no
C3 C2 H2 108.9 . . no
C1 C2 H2 108.9 . . no
O2 C3 O3 127.0(3) . . no
O2 C3 C2 121.0(3) . . no
O3 C3 C2 112.0(3) . . no
O3 C4 C5 110.1(3) . . no
O3 C4 H4A 109.6 . . no
C5 C4 H4A 109.6 . . no
O3 C4 H4B 109.6 . . no
C5 C4 H4B 109.6 . . no
H4A C4 H4B 108.1 . . no
C4 C5 C6 113.7(3) . . no
C4 C5 H5A 108.8 . . no
C6 C5 H5A 108.8 . . no
C4 C5 H5B 108.8 . . no
C6 C5 H5B 108.8 . . no
H5A C5 H5B 107.7 . . no
C5 C6 C7 114.1(3) . . no
C5 C6 H6A 108.7 . . no
C7 C6 H6A 108.7 . . no
C5 C6 H6B 108.7 . . no
C7 C6 H6B 108.7 . . no
H6A C6 H6B 107.6 . . no
O4 C7 C6 106.2(3) . . no
O4 C7 H7A 110.5 . . no
C6 C7 H7A 110.5 . . no
O4 C7 H7B 110.5 . . no
C6 C7 H7B 110.5 . . no
H7A C7 H7B 108.7 . . no
O5 C8 O4 126.2(3) . . no
O5 C8 C9 124.1(3) . . no
O4 C8 C9 109.7(3) . . no
O6 C9 C8 108.3(3) . . no
O6 C9 C10 109.0(3) . . no
C8 C9 C10 111.3(3) . . no
O6 C9 H9 109.4 . . no
C8 C9 H9 109.4 . . no
C10 C9 H9 109.4 . . no
F5 C10 F6 107.2(3) . . no
F5 C10 F4 107.9(3) . . no
F6 C10 F4 107.2(3) . . no
F5 C10 C9 112.6(3) . . no
F6 C10 C9 110.1(3) . . no
F4 C10 C9 111.6(3) . . no

loop_
_geom_bond_atom_site_label_1
_geom_bond_atom_site_label_2
_geom_bond_distance
_geom_bond_site_symmetry_2
_geom_bond_publ_flag
F1 C1 1.318(4) . no
F2 C1 1.333(5) . no
F3 C1 1.343(4) . no
F4 C10 1.333(4) . no
F5 C10 1.327(4) . no
F6 C10 1.332(4) . no
O1 C2 1.398(4) . no
O1 H1 0.9400 . no
O2 C3 1.210(4) . no
O3 C3 1.314(4) . no
O3 C4 1.460(4) . no
O4 C8 1.327(4) . no
O4 C7 1.464(4) . no
O5 C8 1.197(4) . no
O6 C9 1.396(4) . no
O6 H12 0.8800 . no
C1 C2 1.534(4) . no
C2 C3 1.523(4) . no
C2 H2 0.9800 . no
C4 C5 1.508(4) . no
C4 H4A 0.9700 . no
C4 H4B 0.9700 . no
C5 C6 1.511(4) . no
C5 H5A 0.9700 . no
C5 H5B 0.9700 . no
C6 C7 1.512(4) . no
C6 H6A 0.9700 . no
C6 H6B 0.9700 . no
C7 H7A 0.9700 . no
C7 H7B 0.9700 . no
C8 C9 1.521(5) . no
C9 C10 1.534(4) . no
C9 H9 0.9800 . no

loop_
_geom_torsion_atom_site_label_1
_geom_torsion_atom_site_label_2
_geom_torsion_atom_site_label_3
_geom_torsion_atom_site_label_4
_geom_torsion
_geom_torsion_site_symmetry_1
_geom_torsion_site_symmetry_2
_geom_torsion_site_symmetry_3
_geom_torsion_site_symmetry_4
_geom_torsion_publ_flag
F1 C1 C2 O1 44.6(4) . . . . no
F2 C1 C2 O1 164.7(3) . . . . no
F3 C1 C2 O1 -75.6(4) . . . . no
F1 C1 C2 C3 166.8(3) . . . . no
F2 C1 C2 C3 -73.2(4) . . . . no
F3 C1 C2 C3 46.6(4) . . . . no
C4 O3 C3 O2 5.7(5) . . . . no
C4 O3 C3 C2 -174.7(3) . . . . no
O1 C2 C3 O2 -1.7(4) . . . . no
C1 C2 C3 O2 -122.1(4) . . . . no
O1 C2 C3 O3 178.7(3) . . . . no
C1 C2 C3 O3 58.3(4) . . . . no
C3 O3 C4 C5 96.0(3) . . . . no
O3 C4 C5 C6 57.3(5) . . . . no
C4 C5 C6 C7 164.2(4) . . . . no
C8 O4 C7 C6 150.8(3) . . . . no
C5 C6 C7 O4 -67.9(5) . . . . no
C7 O4 C8 O5 5.6(5) . . . . no
C7 O4 C8 C9 -175.9(2) . . . . no
O5 C8 C9 O6 -12.2(4) . . . . no
O4 C8 C9 O6 169.2(2) . . . . no
O5 C8 C9 C10 -132.1(3) . . . . no
O4 C8 C9 C10 49.4(3) . . . . no
O6 C9 C10 F5 165.3(3) . . . . no
C8 C9 C10 F5 -75.3(4) . . . . no
O6 C9 C10 F6 45.7(4) . . . . no
C8 C9 C10 F6 165.1(3) . . . . no
O6 C9 C10 F4 -73.2(3) . . . . no
C8 C9 C10 F4 46.2(3) . . . . no

loop_
_cod_related_entry_id
_cod_related_entry_database
_cod_related_entry_code
1 ChemSpider 21197890
